data_7052894
loop_
_publ_author_name
'Gl\"ockner, Andreas'
'Cui, Peng'
'Chen, Yaofeng'
'Daniliuc, Constantin G.'
'Jones, Peter G.'
'Tamm, Matthias'

_publ_section_title
;
 Boratatrozircenes: cycloheptatrienyl zirconium boratabenzene sandwich
 complexes -- evaluation of potential \h6--\h5 hapticity interconversions
;
_journal_issue 6
_journal_name_full 'New Journal of Chemistry'
_journal_page_first 1392
_journal_paper_doi 10.1039/c2nj40059f
_journal_volume 36
_journal_year 2012
_chemical_formula_sum 'C13 H15 B Zr'
_chemical_formula_weight 273.28
_chemical_name_systematic
;
?
;
_space_group_IT_number 61
_symmetry_cell_setting orthorhombic
_symmetry_space_group_name_Hall '-P 2ac 2ab'
_symmetry_space_group_name_H-M 'P b c a'
_atom_sites_solution_hydrogens geom
_atom_sites_solution_primary direct
_atom_sites_solution_secondary difmap
_audit_creation_method SHELXL-97
_cell_angle_alpha 90.00
_cell_angle_beta 90.00
_cell_angle_gamma 90.00
_cell_formula_units_Z 8
_cell_length_a 8.1970(8)
_cell_length_b 12.44180(14)
_cell_length_c 21.9418(3)
_cell_measurement_reflns_used 30547
_cell_measurement_temperature 100(2)
_cell_measurement_theta_max 75.6144
_cell_measurement_theta_min 3.5495
_cell_volume 2237.7(2)
_computing_cell_refinement
;
CrysAlisPro, Agilent Technologies,
Version 1.171.34.49 (release 20-01-2011 CrysAlis171 .NET)
(compiled Jan 20 2011,15:58:25)
;
_computing_data_collection
;
CrysAlisPro, Agilent Technologies,
Version 1.171.34.49 (release 20-01-2011 CrysAlis171 .NET)
(compiled Jan 20 2011,15:58:25)
;
_computing_data_reduction
;
CrysAlisPro, Agilent Technologies,
Version 1.171.34.49 (release 20-01-2011 CrysAlis171 .NET)
(compiled Jan 20 2011,15:58:25)
;
_computing_molecular_graphics 'BRUKER XP'
_computing_publication_material SHELXL-97
_computing_structure_refinement 'SHELXL-97 (Sheldrick, 1997)'
_computing_structure_solution 'SHELXS-97 (Sheldrick, 1990)'
_diffrn_ambient_temperature 100(2)
_diffrn_detector_area_resol_mean 10.3543
_diffrn_measured_fraction_theta_full 0.991
_diffrn_measured_fraction_theta_max 0.991
_diffrn_measurement_device_type 'Xcalibur, Atlas, Nova'
_diffrn_measurement_method '\w scans'
_diffrn_radiation_monochromator mirror
_diffrn_radiation_source 'Nova (Cu) X-ray Source'
_diffrn_radiation_type 'Cu K\a'
_diffrn_radiation_wavelength 1.54184
_diffrn_reflns_av_R_equivalents 0.0349
_diffrn_reflns_av_sigmaI/netI 0.0097
_diffrn_reflns_limit_h_max 8
_diffrn_reflns_limit_h_min -10
_diffrn_reflns_limit_k_max 15
_diffrn_reflns_limit_k_min -15
_diffrn_reflns_limit_l_max 27
_diffrn_reflns_limit_l_min -27
_diffrn_reflns_number 42506
_diffrn_reflns_theta_full 74.48
_diffrn_reflns_theta_max 74.48
_diffrn_reflns_theta_min 4.03
_exptl_absorpt_coefficient_mu 7.693
_exptl_absorpt_correction_T_max 1.00000
_exptl_absorpt_correction_T_min 0.43888
_exptl_absorpt_correction_type multi-scan
_exptl_absorpt_process_details
;
CrysAlisPro, Agilent Technologies,
Version 1.171.34.49 (release 20-01-2011 CrysAlis171 .NET)
(compiled Jan 20 2011,15:58:25)
;
_exptl_crystal_colour red
_exptl_crystal_density_diffrn 1.622
_exptl_crystal_density_method 'not measured'
_exptl_crystal_description needle
_exptl_crystal_F_000 1104
_exptl_crystal_size_max 0.10
_exptl_crystal_size_mid 0.05
_exptl_crystal_size_min 0.03
_refine_diff_density_max 0.328
_refine_diff_density_min -0.471
_refine_diff_density_rms 0.057
_refine_ls_extinction_method none
_refine_ls_goodness_of_fit_ref 1.088
_refine_ls_hydrogen_treatment mixed
_refine_ls_matrix_type full
_refine_ls_number_parameters 185
_refine_ls_number_reflns 2266
_refine_ls_number_restraints 0
_refine_ls_restrained_S_all 1.088
_refine_ls_R_factor_all 0.0187
_refine_ls_R_factor_gt 0.0180
_refine_ls_shift/su_max 0.001
_refine_ls_shift/su_mean 0.000
_refine_ls_structure_factor_coef Fsqd
_refine_ls_weighting_details 'calc w=1/[\s^2^(Fo^2^)+(0.0271P)^2^+1.3205P] where P=(Fo^2^+2Fc^2^)/3'
_refine_ls_weighting_scheme calc
_refine_ls_wR_factor_gt 0.0475
_refine_ls_wR_factor_ref 0.0480
_reflns_number_gt 2186
_reflns_number_total 2266
_reflns_threshold_expression >2sigma(I)
_cod_data_source_file c2nj40059f.txt
_cod_data_source_block andyg65
_cod_database_code 7052894

loop_
_symmetry_equiv_pos_as_xyz
'x, y, z'
'-x+1/2, -y, z+1/2'
'-x, y+1/2, -z+1/2'
'x+1/2, -y+1/2, -z'
'-x, -y, -z'
'x-1/2, y, -z-1/2'
'x, -y-1/2, z-1/2'
'-x-1/2, y-1/2, z'

loop_
_atom_site_label
_atom_site_type_symbol
_atom_site_fract_x
_atom_site_fract_y
_atom_site_fract_z
_atom_site_U_iso_or_equiv
_atom_site_adp_type
_atom_site_occupancy
_atom_site_symmetry_multiplicity
_atom_site_calc_flag
_atom_site_refinement_flags
Zr Zr 0.549515(16) 0.685405(10) 0.395483(5) 0.01464(7) Uani 1 1 d .
B B 0.6014(2) 0.54070(14) 0.30695(8) 0.0175(3) Uani 1 1 d .
C1 C 0.2719(2) 0.65005(15) 0.38718(8) 0.0230(3) Uani 1 1 d .
H1 H 0.218(3) 0.6050(17) 0.3580(10) 0.031(5) Uiso 1 1 d .
C2 C 0.2979(2) 0.75856(14) 0.36899(8) 0.0232(3) Uani 1 1 d .
H2 H 0.261(3) 0.7757(17) 0.3302(10) 0.030(5) Uiso 1 1 d .
C3 C 0.3881(2) 0.84074(14) 0.39881(7) 0.0232(4) Uani 1 1 d .
H3 H 0.404(3) 0.9028(17) 0.3770(10) 0.027(5) Uiso 1 1 d .
C4 C 0.4755(2) 0.83471(14) 0.45478(8) 0.0221(3) Uani 1 1 d .
H4 H 0.541(2) 0.8966(16) 0.4666(9) 0.021(5) Uiso 1 1 d .
C5 C 0.4915(2) 0.74535(14) 0.49491(7) 0.0203(3) Uani 1 1 d .
H5 H 0.566(2) 0.7526(16) 0.5260(9) 0.020(5) Uiso 1 1 d .
C6 C 0.4257(2) 0.64025(13) 0.48876(7) 0.0202(3) Uani 1 1 d .
H6 H 0.465(2) 0.5895(17) 0.5191(10) 0.025(5) Uiso 1 1 d .
C7 C 0.3284(2) 0.59741(13) 0.44068(7) 0.0217(3) Uani 1 1 d .
H7 H 0.307(3) 0.5246(17) 0.4425(9) 0.028(5) Uiso 1 1 d .
C8 C 0.61699(19) 0.65585(13) 0.28297(7) 0.0178(3) Uani 1 1 d .
H8 H 0.549(2) 0.6837(13) 0.2505(10) 0.016(5) Uiso 1 1 d .
C9 C 0.73289(19) 0.72740(12) 0.30660(7) 0.0184(3) Uani 1 1 d .
H9 H 0.744(3) 0.7999(15) 0.2916(9) 0.024(5) Uiso 1 1 d .
C10 C 0.83431(19) 0.69845(12) 0.35607(7) 0.0180(3) Uani 1 1 d .
H10 H 0.906(3) 0.7491(17) 0.3718(10) 0.026(5) Uiso 1 1 d .
C11 C 0.8236(2) 0.59557(13) 0.38276(7) 0.0182(3) Uani 1 1 d .
H11 H 0.889(2) 0.5814(15) 0.4169(9) 0.020(5) Uiso 1 1 d .
C12 C 0.71028(19) 0.51914(12) 0.36216(7) 0.0173(3) Uani 1 1 d .
H12 H 0.710(3) 0.4512(16) 0.3850(9) 0.022(5) Uiso 1 1 d .
C13 C 0.4801(2) 0.45530(13) 0.27826(8) 0.0239(3) Uani 1 1 d .
H13A H 0.5335 0.4190 0.2440 0.036 Uiso 1 1 calc R
H13B H 0.3817 0.4920 0.2638 0.036 Uiso 1 1 calc R
H13C H 0.4503 0.4021 0.3093 0.036 Uiso 1 1 calc R

loop_
_atom_site_aniso_label
_atom_site_aniso_U_11
_atom_site_aniso_U_22
_atom_site_aniso_U_33
_atom_site_aniso_U_23
_atom_site_aniso_U_13
_atom_site_aniso_U_12
Zr 0.01639(10) 0.01578(9) 0.01176(9) -0.00077(4) 0.00147(4) 0.00146(4)
B 0.0175(8) 0.0195(8) 0.0153(8) -0.0026(6) 0.0015(6) 0.0023(7)
C1 0.0157(8) 0.0307(9) 0.0226(8) -0.0069(7) -0.0009(6) -0.0006(7)
C2 0.0209(8) 0.0319(9) 0.0169(7) 0.0002(6) -0.0015(6) 0.0094(7)
C3 0.0295(10) 0.0184(7) 0.0215(8) 0.0026(6) 0.0045(7) 0.0076(7)
C4 0.0284(9) 0.0182(7) 0.0197(8) -0.0047(6) 0.0055(7) 0.0000(7)
C5 0.0228(8) 0.0256(8) 0.0125(7) -0.0041(6) 0.0012(6) 0.0008(7)
C6 0.0236(8) 0.0210(8) 0.0158(7) 0.0039(6) 0.0051(6) 0.0023(6)
C7 0.0203(7) 0.0203(8) 0.0245(8) -0.0015(6) 0.0054(6) -0.0023(6)
C8 0.0199(7) 0.0223(7) 0.0114(7) 0.0003(6) 0.0007(6) 0.0029(6)
C9 0.0203(7) 0.0187(7) 0.0162(7) 0.0017(6) 0.0040(6) 0.0008(6)
C10 0.0165(7) 0.0205(7) 0.0171(7) -0.0021(6) 0.0016(6) -0.0017(6)
C11 0.0177(7) 0.0225(8) 0.0144(7) -0.0012(6) -0.0008(6) 0.0048(6)
C12 0.0205(7) 0.0158(7) 0.0155(7) -0.0009(6) 0.0011(6) 0.0028(6)
C13 0.0263(8) 0.0214(8) 0.0239(8) -0.0038(6) -0.0050(7) 0.0002(7)

loop_
_atom_type_symbol
_atom_type_description
_atom_type_scat_dispersion_real
_atom_type_scat_dispersion_imag
_atom_type_scat_source
C C 0.0181 0.0091 'International Tables Vol C Tables 4.2.6.8 and 6.1.1.4'
H H 0.0000 0.0000 'International Tables Vol C Tables 4.2.6.8 and 6.1.1.4'
B B 0.0090 0.0039 'International Tables Vol C Tables 4.2.6.8 and 6.1.1.4'
Zr Zr -0.1862 2.2449 'International Tables Vol C Tables 4.2.6.8 and 6.1.1.4'

loop_
_geom_angle_atom_site_label_1
_geom_angle_atom_site_label_2
_geom_angle_atom_site_label_3
_geom_angle
C1 Zr C2 35.64(6)
C1 Zr C7 35.50(6)
C2 Zr C7 66.56(6)
C1 Zr C3 66.79(7)
C2 Zr C3 35.43(6)
C7 Zr C3 86.30(6)
C1 Zr C4 86.58(6)
C2 Zr C4 66.44(6)
C7 Zr C4 86.29(6)
C3 Zr C4 35.34(6)
C1 Zr C6 66.47(6)
C2 Zr C6 85.90(6)
C7 Zr C6 35.40(6)
C3 Zr C6 85.78(6)
C4 Zr C6 66.13(6)
C1 Zr C5 86.27(6)
C2 Zr C5 85.91(6)
C7 Zr C5 66.35(6)
C3 Zr C5 66.16(6)
C4 Zr C5 35.27(6)
C6 Zr C5 35.15(6)
C1 Zr C10 154.30(5)
C2 Zr C10 135.81(6)
C7 Zr C10 154.53(5)
C3 Zr C10 119.04(6)
C4 Zr C10 112.48(6)
C6 Zr C10 136.11(6)
C5 Zr C10 119.31(6)
C1 Zr C9 124.27(6)
C2 Zr C9 104.74(6)
C7 Zr C9 152.71(5)
C3 Zr C9 100.96(6)
C4 Zr C9 114.80(6)
C6 Zr C9 168.88(6)
C5 Zr C9 140.61(6)
C10 Zr C9 32.77(5)
C1 Zr C11 141.13(6)
C2 Zr C11 159.03(5)
C7 Zr C11 121.97(6)
C3 Zr C11 150.56(6)
C4 Zr C11 129.90(6)
C6 Zr C11 111.98(5)
C5 Zr C11 114.98(6)
C10 Zr C11 32.63(5)
C9 Zr C11 58.32(5)
C1 Zr C8 96.25(5)
C2 Zr C8 90.39(5)
C7 Zr C8 120.66(5)
C3 Zr C8 105.72(5)
C4 Zr C8 134.82(6)
C6 Zr C8 154.04(6)
C5 Zr C8 169.79(6)
C10 Zr C8 58.14(5)
C9 Zr C8 32.06(5)
C11 Zr C8 68.72(5)
C1 Zr C12 109.19(6)
C2 Zr C12 134.49(6)
C7 Zr C12 98.15(5)
C3 Zr C12 165.07(5)
C4 Zr C12 158.57(6)
C6 Zr C12 106.12(5)
C5 Zr C12 128.67(5)
C10 Zr C12 58.11(5)
C9 Zr C12 68.84(5)
C11 Zr C12 32.06(5)
C8 Zr C12 59.77(5)
C12 B C8 112.83(14)
C12 B C13 124.27(14)
C8 B C13 122.87(14)
C12 B Zr 68.68(8)
C8 B Zr 68.54(8)
C13 B Zr 129.62(11)
C7 C1 C2 128.28(16)
C7 C1 Zr 72.76(10)
C2 C1 Zr 72.31(10)
C3 C2 C1 129.10(16)
C3 C2 Zr 72.85(10)
C1 C2 Zr 72.05(9)
C2 C3 C4 128.39(16)
C2 C3 Zr 71.71(10)
C4 C3 Zr 72.50(10)
C3 C4 C5 128.37(16)
C3 C4 Zr 72.16(10)
C5 C4 Zr 72.61(9)
C6 C5 C4 128.66(16)
C6 C5 Zr 72.37(9)
C4 C5 Zr 72.12(9)
C5 C6 C7 128.80(15)
C5 C6 Zr 72.49(9)
C7 C6 Zr 71.76(9)
C1 C7 C6 128.38(15)
C1 C7 Zr 71.74(10)
C6 C7 Zr 72.84(9)
C9 C8 B 121.57(14)
C9 C8 Zr 72.42(8)
B C8 Zr 77.57(9)
C8 C9 C10 121.39(14)
C8 C9 Zr 75.52(9)
C10 C9 Zr 72.75(9)
C11 C10 C9 120.89(14)
C11 C10 Zr 74.87(9)
C9 C10 Zr 74.48(9)
C12 C11 C10 121.47(14)
C12 C11 Zr 75.32(9)
C10 C11 Zr 72.50(9)
C11 C12 B 121.50(14)
C11 C12 Zr 72.63(9)
B C12 Zr 77.53(8)

loop_
_geom_bond_atom_site_label_1
_geom_bond_atom_site_label_2
_geom_bond_distance
Zr C1 2.3249(17)
Zr C2 2.3283(16)
Zr C7 2.3383(16)
Zr C3 2.3431(17)
Zr C4 2.3476(16)
Zr C6 2.3524(16)
Zr C5 2.3540(15)
Zr C10 2.4948(16)
Zr C9 2.5172(15)
Zr C11 2.5252(16)
Zr C8 2.5566(15)
Zr C12 2.5594(15)
B C12 1.528(2)
B C8 1.532(2)
B C13 1.585(2)
C1 C7 1.422(2)
C1 C2 1.424(3)
C2 C3 1.422(3)
C3 C4 1.424(2)
C4 C5 1.424(2)
C5 C6 1.421(2)
C6 C7 1.426(2)
C8 C9 1.401(2)
C9 C10 1.414(2)
C10 C11 1.410(2)
C11 C12 1.404(2)

loop_
_geom_torsion_atom_site_label_1
_geom_torsion_atom_site_label_2
_geom_torsion_atom_site_label_3
_geom_torsion_atom_site_label_4
_geom_torsion
C1 Zr B C12 -129.31(10)
C2 Zr B C12 -162.13(9)
C7 Zr B C12 -94.72(9)
C3 Zr B C12 174.31(9)
C4 Zr B C12 163.1(2)
C6 Zr B C12 -68.78(11)
C5 Zr B C12 -52.42(18)
C10 Zr B C12 63.43(9)
C9 Zr B C12 98.24(10)
C11 Zr B C12 28.82(9)
C8 Zr B C12 126.94(13)
C1 Zr B C8 103.75(10)
C2 Zr B C8 70.93(10)
C7 Zr B C8 138.34(9)
C3 Zr B C8 47.37(12)
C4 Zr B C8 36.2(3)
C6 Zr B C8 164.28(9)
C5 Zr B C8 -179.36(13)
C10 Zr B C8 -63.51(9)
C9 Zr B C8 -28.70(9)
C11 Zr B C8 -98.12(10)
C12 Zr B C8 -126.94(14)
C1 Zr B C13 -11.82(14)
C2 Zr B C13 -44.64(15)
C7 Zr B C13 22.77(15)
C3 Zr B C13 -68.20(16)
C4 Zr B C13 -79.4(3)
C6 Zr B C13 48.71(16)
C5 Zr B C13 65.1(2)
C10 Zr B C13 -179.08(15)
C9 Zr B C13 -144.27(16)
C11 Zr B C13 146.31(16)
C8 Zr B C13 -115.57(18)
C12 Zr B C13 117.49(18)
C2 Zr C1 C7 -141.24(15)
C3 Zr C1 C7 -118.68(11)
C4 Zr C1 C7 -88.40(10)
C6 Zr C1 C7 -22.98(9)
C5 Zr C1 C7 -53.06(10)
C10 Zr C1 C7 132.23(12)
C9 Zr C1 C7 153.72(9)
C11 Zr C1 C7 73.35(12)
C8 Zr C1 C7 136.87(10)
C12 Zr C1 C7 76.75(10)
C7 Zr C1 C2 141.24(15)
C3 Zr C1 C2 22.56(9)
C4 Zr C1 C2 52.84(10)
C6 Zr C1 C2 118.26(11)
C5 Zr C1 C2 88.18(10)
C10 Zr C1 C2 -86.52(16)
C9 Zr C1 C2 -65.04(11)
C11 Zr C1 C2 -145.40(10)
C8 Zr C1 C2 -81.89(10)
C12 Zr C1 C2 -142.01(9)
C7 C1 C2 C3 1.1(3)
Zr C1 C2 C3 -48.49(17)
C7 C1 C2 Zr 49.61(17)
C1 Zr C2 C3 142.54(15)
C7 Zr C2 C3 119.20(11)
C4 Zr C2 C3 22.76(9)
C6 Zr C2 C3 88.48(10)
C5 Zr C2 C3 53.24(10)
C10 Zr C2 C3 -75.85(12)
C9 Zr C2 C3 -88.24(10)
C11 Zr C2 C3 -122.04(16)
C8 Zr C2 C3 -117.24(10)
C12 Zr C2 C3 -162.88(9)
C7 Zr C2 C1 -23.34(9)
C3 Zr C2 C1 -142.54(15)
C4 Zr C2 C1 -119.78(11)
C6 Zr C2 C1 -54.06(10)
C5 Zr C2 C1 -89.30(10)
C10 Zr C2 C1 141.61(10)
C9 Zr C2 C1 129.22(9)
C11 Zr C2 C1 95.42(18)
C8 Zr C2 C1 100.22(10)
C12 Zr C2 C1 54.58(12)
C1 C2 C3 C4 0.0(3)
Zr C2 C3 C4 -48.25(17)
C1 C2 C3 Zr 48.21(17)
C1 Zr C3 C2 -22.68(10)
C7 Zr C3 C2 -53.38(10)
C4 Zr C3 C2 -142.18(16)
C6 Zr C3 C2 -88.86(10)
C5 Zr C3 C2 -119.12(11)
C10 Zr C3 C2 129.37(10)
C9 Zr C3 C2 100.07(10)
C11 Zr C3 C2 141.88(11)
C8 Zr C3 C2 67.46(10)
C12 Zr C3 C2 54.6(3)
C1 Zr C3 C4 119.50(11)
C2 Zr C3 C4 142.18(16)
C7 Zr C3 C4 88.80(11)
C6 Zr C3 C4 53.32(11)
C5 Zr C3 C4 23.06(10)
C10 Zr C3 C4 -88.45(11)
C9 Zr C3 C4 -117.75(10)
C11 Zr C3 C4 -75.94(14)
C8 Zr C3 C4 -150.36(10)
C12 Zr C3 C4 -163.2(2)
C2 C3 C4 C5 -1.1(3)
Zr C3 C4 C5 -49.06(17)
C2 C3 C4 Zr 47.97(17)
C1 Zr C4 C3 -53.26(11)
C2 Zr C4 C3 -22.82(10)
C7 Zr C4 C3 -88.83(11)
C6 Zr C4 C3 -119.00(12)
C5 Zr C4 C3 -141.64(16)
C10 Zr C4 C3 108.94(11)
C9 Zr C4 C3 73.16(11)
C11 Zr C4 C3 141.58(10)
C8 Zr C4 C3 42.16(14)
C12 Zr C4 C3 168.25(14)
C1 Zr C4 C5 88.38(11)
C2 Zr C4 C5 118.82(12)
C7 Zr C4 C5 52.81(11)
C3 Zr C4 C5 141.64(16)
C6 Zr C4 C5 22.64(10)
C10 Zr C4 C5 -109.42(10)
C9 Zr C4 C5 -145.20(10)
C11 Zr C4 C5 -76.78(12)
C8 Zr C4 C5 -176.21(9)
C12 Zr C4 C5 -50.1(2)
C3 C4 C5 C6 0.6(3)
Zr C4 C5 C6 -48.26(17)
C3 C4 C5 Zr 48.90(17)
C1 Zr C5 C6 52.96(10)
C2 Zr C5 C6 88.68(10)
C7 Zr C5 C6 22.52(10)
C3 Zr C5 C6 119.20(12)
C4 Zr C5 C6 142.31(16)
C10 Zr C5 C6 -129.67(10)
C9 Zr C5 C6 -162.96(9)
C11 Zr C5 C6 -93.18(11)
C8 Zr C5 C6 157.7(3)
C12 Zr C5 C6 -58.73(12)
C1 Zr C5 C4 -89.35(11)
C2 Zr C5 C4 -53.63(11)
C7 Zr C5 C4 -119.79(11)
C3 Zr C5 C4 -23.11(10)
C6 Zr C5 C4 -142.31(16)
C10 Zr C5 C4 88.02(11)
C9 Zr C5 C4 54.73(14)
C11 Zr C5 C4 124.51(10)
C8 Zr C5 C4 15.4(4)
C12 Zr C5 C4 158.96(10)
C4 C5 C6 C7 0.6(3)
Zr C5 C6 C7 -47.56(16)
C4 C5 C6 Zr 48.17(17)
C1 Zr C6 C5 -119.68(11)
C2 Zr C6 C5 -88.72(10)
C7 Zr C6 C5 -142.73(15)
C3 Zr C6 C5 -53.19(11)
C4 Zr C6 C5 -22.71(10)
C10 Zr C6 C5 75.52(12)
C9 Zr C6 C5 74.6(3)
C11 Zr C6 C5 102.59(10)
C8 Zr C6 C5 -171.15(11)
C12 Zr C6 C5 136.00(10)
C1 Zr C6 C7 23.05(9)
C2 Zr C6 C7 54.01(10)
C3 Zr C6 C7 89.54(10)
C4 Zr C6 C7 120.02(11)
C5 Zr C6 C7 142.73(15)
C10 Zr C6 C7 -141.75(9)
C9 Zr C6 C7 -142.7(3)
C11 Zr C6 C7 -114.68(10)
C8 Zr C6 C7 -28.42(17)
C12 Zr C6 C7 -81.27(10)
C2 C1 C7 C6 -0.6(3)
Zr C1 C7 C6 48.88(16)
C2 C1 C7 Zr -49.45(17)
C5 C6 C7 C1 -0.7(3)
Zr C6 C7 C1 -48.48(16)
C5 C6 C7 Zr 47.82(16)
C2 Zr C7 C1 23.43(10)
C3 Zr C7 C1 53.90(10)
C4 Zr C7 C1 89.31(10)
C6 Zr C7 C1 141.82(15)
C5 Zr C7 C1 119.45(11)
C10 Zr C7 C1 -131.68(13)
C9 Zr C7 C1 -52.95(16)
C11 Zr C7 C1 -134.87(10)
C8 Zr C7 C1 -52.19(11)
C12 Zr C7 C1 -111.77(10)
C1 Zr C7 C6 -141.82(15)
C2 Zr C7 C6 -118.40(11)
C3 Zr C7 C6 -87.92(10)
C4 Zr C7 C6 -52.51(10)
C5 Zr C7 C6 -22.37(9)
C10 Zr C7 C6 86.49(15)
C9 Zr C7 C6 165.23(11)
C11 Zr C7 C6 83.31(10)
C8 Zr C7 C6 165.98(9)
C12 Zr C7 C6 106.41(9)
C12 B C8 C9 6.2(2)
C13 B C8 C9 -175.71(15)
Zr B C8 C9 60.11(13)
C12 B C8 Zr -53.89(11)
C13 B C8 Zr 124.18(15)
C1 Zr C8 C9 153.17(10)
C2 Zr C8 C9 117.94(10)
C7 Zr C8 C9 -179.34(9)
C3 Zr C8 C9 85.56(10)
C4 Zr C8 C9 61.78(12)
C6 Zr C8 C9 -160.65(12)
C5 Zr C8 C9 49.3(3)
C10 Zr C8 C9 -29.20(9)
C11 Zr C8 C9 -63.90(9)
C12 Zr C8 C9 -98.24(10)
C1 Zr C8 B -77.62(10)
C2 Zr C8 B -112.85(10)
C7 Zr C8 B -50.13(11)
C3 Zr C8 B -145.23(10)
C4 Zr C8 B -169.01(10)
C6 Zr C8 B -31.44(17)
C5 Zr C8 B 178.5(3)
C10 Zr C8 B 100.01(10)
C9 Zr C8 B 129.21(14)
C11 Zr C8 B 65.31(9)
C12 Zr C8 B 30.97(9)
B C8 C9 C10 -3.7(2)
Zr C8 C9 C10 58.91(13)
B C8 C9 Zr -62.64(13)
C1 Zr C9 C8 -32.88(11)
C2 Zr C9 C8 -65.99(10)
C7 Zr C9 C8 1.23(17)
C3 Zr C9 C8 -102.17(10)
C4 Zr C9 C8 -136.49(9)
C6 Zr C9 C8 131.2(3)
C5 Zr C9 C8 -167.77(9)
C10 Zr C9 C8 130.05(14)
C11 Zr C9 C8 100.48(10)
C12 Zr C9 C8 66.48(9)
C1 Zr C9 C10 -162.93(9)
C2 Zr C9 C10 163.96(9)
C7 Zr C9 C10 -128.82(12)
C3 Zr C9 C10 127.78(9)
C4 Zr C9 C10 93.46(10)
C6 Zr C9 C10 1.2(3)
C5 Zr C9 C10 62.18(12)
C11 Zr C9 C10 -29.57(9)
C8 Zr C9 C10 -130.05(14)
C12 Zr C9 C10 -63.57(9)
C8 C9 C10 C11 0.9(2)
Zr C9 C10 C11 61.20(13)
C8 C9 C10 Zr -60.25(13)
C1 Zr C10 C11 -94.83(15)
C2 Zr C10 C11 -151.37(9)
C7 Zr C10 C11 -5.01(18)
C3 Zr C10 C11 168.61(9)
C4 Zr C10 C11 129.87(9)
C6 Zr C10 C11 51.50(12)
C5 Zr C10 C11 91.23(10)
C9 Zr C10 C11 -128.83(13)
C8 Zr C10 C11 -100.26(10)
C12 Zr C10 C11 -28.41(9)
C1 Zr C10 C9 34.00(17)
C2 Zr C10 C9 -22.54(13)
C7 Zr C10 C9 123.82(13)
C3 Zr C10 C9 -62.56(10)
C4 Zr C10 C9 -101.29(10)
C6 Zr C10 C9 -179.67(9)
C5 Zr C10 C9 -139.93(9)
C11 Zr C10 C9 128.83(13)
C8 Zr C10 C9 28.58(8)
C12 Zr C10 C9 100.42(10)
C9 C10 C11 C12 -1.3(2)
Zr C10 C11 C12 59.70(14)
C9 C10 C11 Zr -61.01(13)
C1 Zr C11 C12 6.05(14)
C2 Zr C11 C12 -61.51(19)
C7 Zr C11 C12 47.03(11)
C3 Zr C11 C12 -151.00(11)
C4 Zr C11 C12 162.01(9)
C6 Zr C11 C12 85.38(10)
C5 Zr C11 C12 123.68(9)
C10 Zr C11 C12 -130.43(14)
C9 Zr C11 C12 -100.73(10)
C8 Zr C11 C12 -66.67(9)
C1 Zr C11 C10 136.48(10)
C2 Zr C11 C10 68.92(19)
C7 Zr C11 C10 177.46(9)
C3 Zr C11 C10 -20.57(15)
C4 Zr C11 C10 -67.57(11)
C6 Zr C11 C10 -144.19(9)
C5 Zr C11 C10 -105.89(10)
C9 Zr C11 C10 29.70(9)
C8 Zr C11 C10 63.76(9)
C12 Zr C11 C10 130.43(14)
C10 C11 C12 B 4.5(2)
Zr C11 C12 B 62.80(13)
C10 C11 C12 Zr -58.34(13)
C8 B C12 C11 -6.6(2)
C13 B C12 C11 175.39(15)
Zr B C12 C11 -60.38(13)
C8 B C12 Zr 53.82(11)
C13 B C12 Zr -124.22(15)
C1 Zr C12 C11 -175.99(9)
C2 Zr C12 C11 153.83(9)
C7 Zr C12 C11 -141.16(10)
C3 Zr C12 C11 112.3(2)
C4 Zr C12 C11 -40.44(19)
C6 Zr C12 C11 -105.83(10)
C5 Zr C12 C11 -75.02(11)
C10 Zr C12 C11 28.90(9)
C9 Zr C12 C11 63.71(9)
C8 Zr C12 C11 97.99(10)
C1 Zr C12 B 54.97(10)
C2 Zr C12 B 24.79(12)
C7 Zr C12 B 89.80(10)
C3 Zr C12 B -16.7(3)
C4 Zr C12 B -169.49(14)
C6 Zr C12 B 125.13(9)
C5 Zr C12 B 155.94(9)
C10 Zr C12 B -100.14(10)
C9 Zr C12 B -65.33(9)
C11 Zr C12 B -129.04(14)
C8 Zr C12 B -31.05(9)
